data_4003510
loop_
_publ_author_name
'Pfrunder, Michael C.'
'Whittaker, Jacob J.'
'Parsons, Simon'
'Moubaraki, Boujemaa'
'Murray, Keith S.'
'Moggach, Stephen A.'
'Sharma, Neeraj'
'Micallef, Aaron S.'
'Clegg, Jack K.'
'McMurtrie, John C.'

_publ_section_title
;
 Controlling Spin Switching with Anionic Supramolecular Frameworks
;
_journal_name_full 'Chemistry of Materials'
_journal_paper_doi 10.1021/acs.chemmater.0c00375
_journal_year 2020
_chemical_formula_moiety 'C30 H22 Co N6, C6 F3 I3, 2(I)'
_chemical_formula_sum 'C36 H22 Co F3 I5 N6'
_chemical_formula_weight 1289.02
_space_group_crystal_system orthorhombic
_space_group_IT_number 29
_space_group_name_Hall 'P 2c -2ac'
_space_group_name_H-M_alt 'P c a 21'
_atom_sites_solution_hydrogens geom
_atom_sites_solution_primary direct
_atom_sites_solution_secondary difmap
_audit_creation_date 2019-05-17
_audit_creation_method
;
Olex2 1.2
(compiled 2018.05.29 svn.r3508 for OlexSys, GUI svn.r5506)
;
_cell_angle_alpha 90
_cell_angle_beta 90
_cell_angle_gamma 90
_cell_formula_units_Z 8
_cell_length_a 15.1740(9)
_cell_length_b 20.3130(12)
_cell_length_c 24.0911(15)
_cell_measurement_reflns_used 9257
_cell_measurement_temperature 30(2)
_cell_measurement_theta_max 28.83
_cell_measurement_theta_min 2.56
_cell_volume 7425.6(8)
_computing_cell_refinement 'SAINT v8.34A (Bruker, 2013)'
_computing_data_collection 'Bruker APEX2'
_computing_data_reduction 'SAINT v8.34A (Bruker, 2013)'
_computing_molecular_graphics 'Olex2 (Dolomanov et al., 2009)'
_computing_publication_material 'Olex2 (Dolomanov et al., 2009)'
_computing_structure_refinement 'ShelXL (Sheldrick, 2015)'
_computing_structure_solution 'SHELXT (Sheldrick 2015)'
_diffrn_ambient_temperature 30(2)
_diffrn_measured_fraction_theta_full 0.967
_diffrn_measured_fraction_theta_max 0.903
_diffrn_measurement_device_type 'Bruker APEX-II CCD'
_diffrn_measurement_method '\f and \w scans'
_diffrn_radiation_type MoK\a
_diffrn_radiation_wavelength 0.71073
_diffrn_reflns_av_R_equivalents 0.0238
_diffrn_reflns_av_unetI/netI 0.0201
_diffrn_reflns_Laue_measured_fraction_full 0.967
_diffrn_reflns_Laue_measured_fraction_max 0.903
_diffrn_reflns_limit_h_max 19
_diffrn_reflns_limit_h_min -20
_diffrn_reflns_limit_k_max 27
_diffrn_reflns_limit_k_min -27
_diffrn_reflns_limit_l_max 29
_diffrn_reflns_limit_l_min -23
_diffrn_reflns_number 95467
_diffrn_reflns_point_group_measured_fraction_full 0.906
_diffrn_reflns_point_group_measured_fraction_max 0.824
_diffrn_reflns_theta_full 25.000
_diffrn_reflns_theta_max 28.970
_diffrn_reflns_theta_min 1.002
_diffrn_standards_number 0
_exptl_absorpt_coefficient_mu 4.671
_exptl_absorpt_correction_T_max 0.7459
_exptl_absorpt_correction_T_min 0.5346
_exptl_absorpt_correction_type multi-scan
_exptl_absorpt_process_details
;
SADABS-2014/3 (Bruker,2014/3) was used for absorption correction.
wR2(int) was 0.1432 before and 0.0448 after correction.
The Ratio of minimum to maximum transmission is 0.7167.
The \l/2 correction factor is 0.00150.
;
_exptl_crystal_colour brown
_exptl_crystal_density_diffrn 2.306
_exptl_crystal_density_method 'not measured'
_exptl_crystal_description block
_exptl_crystal_F_000 4792
_exptl_crystal_size_max 0.3
_exptl_crystal_size_mid 0.3
_exptl_crystal_size_min 0.3
_refine_diff_density_max 0.705
_refine_diff_density_min -0.483
_refine_diff_density_rms 0.102
_refine_ls_abs_structure_details
;
 Refined as an inversion twin.
;
_refine_ls_abs_structure_Flack 0.398(15)
_refine_ls_extinction_method none
_refine_ls_goodness_of_fit_ref 1.086
_refine_ls_hydrogen_treatment constr
_refine_ls_matrix_type full
_refine_ls_number_parameters 920
_refine_ls_number_reflns 16258
_refine_ls_number_restraints 13
_refine_ls_restrained_S_all 1.086
_refine_ls_R_factor_all 0.0183
_refine_ls_R_factor_gt 0.0167
_refine_ls_shift/su_max 0.002
_refine_ls_shift/su_mean 0.000
_refine_ls_structure_factor_coef Fsqd
_refine_ls_weighting_details 'w=1/[\s^2^(Fo^2^)+(0.0105P)^2^+9.0097P] where P=(Fo^2^+2Fc^2^)/3'
_refine_ls_weighting_scheme calc
_refine_ls_wR_factor_gt 0.0341
_refine_ls_wR_factor_ref 0.0346
_reflns_Friedel_coverage 0.784
_reflns_Friedel_fraction_full 0.841
_reflns_Friedel_fraction_max 0.742
_reflns_number_gt 15696
_reflns_number_total 16258
_reflns_threshold_expression 'I > 2\s(I)'
_cod_data_source_file Coterpy2_I2_135TITFB_30K.cif
_cod_data_source_block Coterpy2_I2_135TITFB_30K
_cod_database_code 4003510
_shelx_shelxl_version_number 2018/3
_shelx_space_group_comment
;
The symmetry employed for this shelxl refinement is uniquely defined
by the following loop, which should always be used as a source of
symmetry information in preference to the above space-group names.
They are only intended as comments.
;
_olex2_refinement_description
;
1. Twinned data refinement
 Scales: 0.602(15)
 0.398(15)
2. Fixed Uiso
 At 1.2 times of:
  All C(H) groups
3. Rigid bond restraints
 C61, C62, C63, C64, C65, C66
 with sigma for 1-2 distances of 0.001 and sigma for 1-3 distances of 0.001
4.a Aromatic/amide H refined with riding coordinates:
 C4(H4), C3(H3), C2(H2), C1(H1), C7(H7), C8(H8), C9(H9), C12(H12), C13(H13),
 C14(H14), C15(H15), C19(H19), C18(H18), C17(H17), C16(H16), C22(H22), C23(H23),
  C24(H24), C27(H27), C28(H28), C29(H29), C30(H30), C34(H34), C33(H33),
 C32(H32), C31(H31), C37(H37), C38(H38), C39(H39), C42(H42), C43(H43), C44(H44),
  C45(H45), C49(H49), C48(H48), C47(H47), C46(H46), C52(H52), C53(H53),
 C54(H54), C57(H57), C58(H58), C59(H59), C60(H60)
;
_olex2_submission_special_instructions 'No special instructions were received'

loop_
_space_group_symop_operation_xyz
'x, y, z'
'-x, -y, z+1/2'
'x+1/2, -y, z'
'-x+1/2, y, z+1/2'

loop_
_atom_site_label
_atom_site_type_symbol
_atom_site_fract_x
_atom_site_fract_y
_atom_site_fract_z
_atom_site_U_iso_or_equiv
_atom_site_adp_type
_atom_site_occupancy
_atom_site_site_symmetry_order
_atom_site_calc_flag
_atom_site_refinement_flags_posn
_atom_site_refinement_flags_adp
_atom_site_refinement_flags_occupancy
_atom_site_disorder_assembly
_atom_site_disorder_group
C5 C 0.4473(3) 0.5200(2) 0.3865(3) 0.0099(13) Uani 1 1 d . . . . .
C4 C 0.5035(3) 0.5079(3) 0.4308(3) 0.0125(13) Uani 1 1 d . . . . .
H4 H 0.509582 0.539207 0.459865 0.015 Uiso 1 1 calc R . . . .
C3 C 0.5505(3) 0.4495(2) 0.4319(3) 0.0099(12) Uani 1 1 d . . . . .
H3 H 0.588679 0.439675 0.461978 0.012 Uiso 1 1 calc R . . . .
C2 C 0.5406(3) 0.4049(2) 0.3876(3) 0.0127(14) Uani 1 1 d . . . . .
H2 H 0.574548 0.365631 0.386026 0.015 Uiso 1 1 calc R . . . .
C1 C 0.4806(4) 0.4195(2) 0.3466(3) 0.0094(12) Uani 1 1 d . . . . .
H1 H 0.472044 0.388511 0.317632 0.011 Uiso 1 1 calc R . . . .
C6 C 0.3984(3) 0.5822(2) 0.3796(3) 0.0068(12) Uani 1 1 d . . . . .
C7 C 0.4142(3) 0.6394(2) 0.4098(3) 0.0093(12) Uani 1 1 d . . . . .
H7 H 0.455590 0.639700 0.439407 0.011 Uiso 1 1 calc R . . . .
C8 C 0.3686(4) 0.6956(2) 0.3959(3) 0.0114(13) Uani 1 1 d . . . . .
H8 H 0.380287 0.735457 0.415134 0.014 Uiso 1 1 calc R . . . .
C9 C 0.3056(3) 0.6944(2) 0.3540(3) 0.0097(13) Uani 1 1 d . . . . .
H9 H 0.274996 0.733347 0.343552 0.012 Uiso 1 1 calc R . . . .
C10 C 0.2886(3) 0.6349(2) 0.3277(3) 0.0085(12) Uani 1 1 d . . . . .
C11 C 0.2189(3) 0.6243(2) 0.2860(3) 0.0089(14) Uani 1 1 d . . . . .
C12 C 0.1636(4) 0.6747(2) 0.2686(3) 0.0110(13) Uani 1 1 d . . . . .
H12 H 0.168912 0.717649 0.283733 0.013 Uiso 1 1 calc R . . . .
C13 C 0.0998(3) 0.6608(2) 0.2281(3) 0.0112(14) Uani 1 1 d . . . . .
H13 H 0.062326 0.694587 0.214464 0.013 Uiso 1 1 calc R . . . .
C14 C 0.0924(4) 0.5972(2) 0.2084(3) 0.0122(15) Uani 1 1 d . . . . .
H14 H 0.049446 0.586442 0.181153 0.015 Uiso 1 1 calc R . . . .
C15 C 0.1490(3) 0.5491(2) 0.2291(3) 0.0100(13) Uani 1 1 d . . . . .
H15 H 0.142864 0.505304 0.215877 0.012 Uiso 1 1 calc R . . . .
C20 C 0.1939(3) 0.3881(2) 0.3354(3) 0.0067(13) Uani 1 1 d . . . . .
C19 C 0.1407(3) 0.3483(2) 0.3684(3) 0.0088(12) Uani 1 1 d . . . . .
H19 H 0.105395 0.314618 0.352516 0.011 Uiso 1 1 calc R . . . .
C18 C 0.1407(3) 0.3592(2) 0.4251(3) 0.0107(13) Uani 1 1 d . . . . .
H18 H 0.105336 0.332613 0.448637 0.013 Uiso 1 1 calc R . . . .
C17 C 0.1923(3) 0.4088(2) 0.4476(3) 0.0117(12) Uani 1 1 d . . . . .
H17 H 0.193767 0.416049 0.486499 0.014 Uiso 1 1 calc R . . . .
C16 C 0.2415(3) 0.4474(2) 0.4119(3) 0.0096(12) Uani 1 1 d . . . . .
H16 H 0.275756 0.482148 0.427169 0.012 Uiso 1 1 calc R . . . .
C21 C 0.2057(3) 0.3787(2) 0.2748(3) 0.0079(12) Uani 1 1 d . . . . .
C22 C 0.1585(3) 0.3342(2) 0.2418(3) 0.0096(12) Uani 1 1 d . . . . .
H22 H 0.115116 0.306268 0.257772 0.012 Uiso 1 1 calc R . . . .
C23 C 0.1762(3) 0.3320(2) 0.1856(3) 0.0130(13) Uani 1 1 d . . . . .
H23 H 0.143437 0.303144 0.162409 0.016 Uiso 1 1 calc R . . . .
C24 C 0.2413(3) 0.3714(2) 0.1628(3) 0.0093(11) Uani 1 1 d . . . . .
H24 H 0.254262 0.369981 0.124284 0.011 Uiso 1 1 calc R . . . .
C25 C 0.2869(3) 0.4129(2) 0.1983(3) 0.0088(12) Uani 1 1 d . . . . .
C26 C 0.3589(3) 0.4586(2) 0.1808(3) 0.0072(12) Uani 1 1 d . . . . .
C27 C 0.3944(3) 0.4596(2) 0.1276(3) 0.0090(12) Uani 1 1 d . . . . .
H27 H 0.375070 0.429050 0.100321 0.011 Uiso 1 1 calc R . . . .
C28 C 0.4589(3) 0.5063(2) 0.1151(3) 0.0114(12) Uani 1 1 d . . . . .
H28 H 0.483269 0.508445 0.078827 0.014 Uiso 1 1 calc R . . . .
C29 C 0.4868(3) 0.5491(2) 0.1557(3) 0.0095(12) Uani 1 1 d . . . . .
H29 H 0.529568 0.581950 0.147656 0.011 Uiso 1 1 calc R . . . .
C30 C 0.4514(3) 0.5435(2) 0.2087(3) 0.0097(12) Uani 1 1 d . . . . .
H30 H 0.472493 0.571782 0.237133 0.012 Uiso 1 1 calc R . . . .
C35 C 0.5532(3) -0.0108(2) 0.4729(3) 0.0079(12) Uani 1 1 d . . . . .
C34 C 0.5006(3) 0.0035(3) 0.4278(3) 0.0121(13) Uani 1 1 d . . . . .
H34 H 0.495804 -0.026270 0.397503 0.015 Uiso 1 1 calc R . . . .
C33 C 0.4547(3) 0.0629(3) 0.4279(3) 0.0169(15) Uani 1 1 d . . . . .
H33 H 0.417931 0.073971 0.397372 0.020 Uiso 1 1 calc R . . . .
C32 C 0.4623(3) 0.1045(2) 0.4709(3) 0.0147(14) Uani 1 1 d . . . . .
H32 H 0.429153 0.144143 0.471908 0.018 Uiso 1 1 calc R . . . .
C31 C 0.5202(3) 0.0885(2) 0.5145(3) 0.0122(13) Uani 1 1 d . . . . .
H31 H 0.527027 0.118818 0.544267 0.015 Uiso 1 1 calc R . . . .
C36 C 0.6010(3) -0.0735(2) 0.4798(3) 0.0096(12) Uani 1 1 d . . . . .
C37 C 0.5846(3) -0.1292(2) 0.4482(3) 0.0116(12) Uani 1 1 d . . . . .
H37 H 0.543168 -0.128143 0.418615 0.014 Uiso 1 1 calc R . . . .
C38 C 0.6299(4) -0.1865(2) 0.4607(3) 0.0140(14) Uani 1 1 d . . . . .
H38 H 0.618254 -0.225575 0.440311 0.017 Uiso 1 1 calc R . . . .
C39 C 0.6921(3) -0.1871(2) 0.5027(3) 0.0125(14) Uani 1 1 d . . . . .
H39 H 0.722451 -0.226463 0.512023 0.015 Uiso 1 1 calc R . . . .
C40 C 0.7092(3) -0.1291(2) 0.5307(3) 0.0093(12) Uani 1 1 d . . . . .
C41 C 0.7802(3) -0.1211(2) 0.5724(3) 0.0079(13) Uani 1 1 d . . . . .
C42 C 0.8342(4) -0.1724(2) 0.5907(3) 0.0125(14) Uani 1 1 d . . . . .
H42 H 0.826874 -0.215680 0.576516 0.015 Uiso 1 1 calc R . . . .
C43 C 0.8976(3) -0.1593(2) 0.6295(3) 0.0133(15) Uani 1 1 d . . . . .
H43 H 0.934919 -0.193655 0.642348 0.016 Uiso 1 1 calc R . . . .
C44 C 0.9075(3) -0.0959(2) 0.6499(3) 0.0103(13) Uani 1 1 d . . . . .
H44 H 0.950849 -0.086117 0.677170 0.012 Uiso 1 1 calc R . . . .
C45 C 0.8523(3) -0.0472(2) 0.6295(3) 0.0113(13) Uani 1 1 d . . . . .
H45 H 0.859198 -0.003650 0.643068 0.014 Uiso 1 1 calc R . . . .
C50 C 0.6341(3) 0.0313(2) 0.6735(3) 0.0089(13) Uani 1 1 d . . . . .
C49 C 0.5936(3) 0.0262(2) 0.7244(3) 0.0102(12) Uani 1 1 d . . . . .
H49 H 0.607007 0.056527 0.753193 0.012 Uiso 1 1 calc R . . . .
C48 C 0.5328(3) -0.0237(2) 0.7333(3) 0.0126(12) Uani 1 1 d . . . . .
H48 H 0.505686 -0.029174 0.768509 0.015 Uiso 1 1 calc R . . . .
C47 C 0.5126(3) -0.0656(2) 0.6895(3) 0.0115(12) Uani 1 1 d . . . . .
H47 H 0.470163 -0.099566 0.694282 0.014 Uiso 1 1 calc R . . . .
C46 C 0.5546(3) -0.0576(2) 0.6389(3) 0.0097(12) Uani 1 1 d . . . . .
H46 H 0.540166 -0.086412 0.609211 0.012 Uiso 1 1 calc R . . . .
C51 C 0.6999(3) 0.0812(2) 0.6589(3) 0.0055(11) Uani 1 1 d . . . . .
C52 C 0.7391(3) 0.1270(2) 0.6935(3) 0.0092(11) Uani 1 1 d . . . . .
H52 H 0.723690 0.129123 0.731684 0.011 Uiso 1 1 calc R . . . .
C53 C 0.8014(3) 0.1700(2) 0.6715(3) 0.0097(12) Uani 1 1 d . . . . .
H53 H 0.828794 0.201651 0.694824 0.012 Uiso 1 1 calc R . . . .
C54 C 0.8240(3) 0.1671(2) 0.6157(3) 0.0113(13) Uani 1 1 d . . . . .
H54 H 0.865452 0.196949 0.600313 0.014 Uiso 1 1 calc R . . . .
C55 C 0.7844(3) 0.1193(2) 0.5833(3) 0.0088(12) Uani 1 1 d . . . . .
C56 C 0.8005(3) 0.1061(2) 0.5242(3) 0.0078(13) Uani 1 1 d . . . . .
C57 C 0.8522(3) 0.1451(2) 0.4899(3) 0.0098(13) Uani 1 1 d . . . . .
H57 H 0.883676 0.181547 0.504641 0.012 Uiso 1 1 calc R . . . .
C58 C 0.8575(3) 0.1302(2) 0.4335(3) 0.0095(12) Uani 1 1 d . . . . .
H58 H 0.892014 0.156545 0.409199 0.011 Uiso 1 1 calc R . . . .
C59 C 0.8116(3) 0.0765(2) 0.4138(3) 0.0082(11) Uani 1 1 d . . . . .
H59 H 0.812716 0.065991 0.375400 0.010 Uiso 1 1 calc R . . . .
C60 C 0.7636(3) 0.0378(2) 0.4508(3) 0.0086(11) Uani 1 1 d . . . . .
H60 H 0.733980 -0.000034 0.437001 0.010 Uiso 1 1 calc R . . . .
C61 C 0.3346(3) 0.2150(2) 0.3380(3) 0.0087(9) Uani 1 1 d . U . . .
C62 C 0.2897(3) 0.1546(2) 0.3395(3) 0.0074(9) Uani 1 1 d . U . . .
C63 C 0.2703(3) 0.1181(2) 0.2927(3) 0.0086(10) Uani 1 1 d . U . . .
C64 C 0.2990(3) 0.1425(2) 0.2424(3) 0.0069(9) Uani 1 1 d . U . . .
C65 C 0.3449(3) 0.2011(2) 0.2373(3) 0.0092(10) Uani 1 1 d . U . . .
C66 C 0.3600(3) 0.2360(2) 0.2857(3) 0.0091(10) Uani 1 1 d . U . . .
C67 C 0.2295(3) 0.6124(2) 0.5620(3) 0.0078(11) Uani 1 1 d . . . . .
C68 C 0.2101(3) 0.6500(2) 0.5157(3) 0.0087(11) Uani 1 1 d . . . . .
C69 C 0.1643(3) 0.7090(2) 0.5184(3) 0.0088(11) Uani 1 1 d . . . . .
C70 C 0.1362(3) 0.7284(2) 0.5704(3) 0.0096(12) Uani 1 1 d . . . . .
C71 C 0.1512(3) 0.6931(2) 0.6187(3) 0.0081(11) Uani 1 1 d . . . . .
C72 C 0.1996(3) 0.6349(2) 0.6126(3) 0.0078(11) Uani 1 1 d . . . . .
N1 N 0.4339(3) 0.47500(19) 0.3456(2) 0.0067(10) Uani 1 1 d . . . . .
N2 N 0.3359(3) 0.58073(19) 0.3399(2) 0.0079(11) Uani 1 1 d . . . . .
N3 N 0.2114(3) 0.56191(19) 0.2666(2) 0.0079(11) Uani 1 1 d . . . . .
N4 N 0.2433(3) 0.43817(19) 0.3568(2) 0.0079(11) Uani 1 1 d . . . . .
N5 N 0.2678(3) 0.41708(18) 0.2522(2) 0.0061(10) Uani 1 1 d . . . . .
N6 N 0.3880(3) 0.49924(19) 0.2210(2) 0.0073(10) Uani 1 1 d . . . . .
N7 N 0.5660(3) 0.0320(2) 0.5156(2) 0.0111(11) Uani 1 1 d . . . . .
N8 N 0.6621(3) -0.07368(19) 0.5203(2) 0.0076(11) Uani 1 1 d . . . . .
N9 N 0.7900(3) -0.0586(2) 0.5916(2) 0.0085(11) Uani 1 1 d . . . . .
N10 N 0.6151(3) -0.01056(19) 0.6307(2) 0.0069(10) Uani 1 1 d . . . . .
N11 N 0.7234(3) 0.07799(19) 0.6043(2) 0.0088(11) Uani 1 1 d . . . . .
N12 N 0.7575(3) 0.05180(19) 0.5048(2) 0.0081(10) Uani 1 1 d . . . . .
F2 F 0.28235(19) 0.10757(13) 0.19618(18) 0.0104(7) Uani 1 1 d . . . . .
F3 F 0.4035(2) 0.29385(13) 0.28211(16) 0.0116(8) Uani 1 1 d . . . . .
F1 F 0.2665(2) 0.13105(14) 0.39011(16) 0.0104(8) Uani 1 1 d . . . . .
F4 F 0.2354(2) 0.62724(13) 0.46576(16) 0.0106(8) Uani 1 1 d . . . . .
F5 F 0.0910(2) 0.78592(13) 0.57501(16) 0.0125(8) Uani 1 1 d . . . . .
F6 F 0.21580(18) 0.59947(12) 0.65875(17) 0.0079(7) Uani 1 1 d . . . . .
Co1 Co 0.31566(4) 0.49529(3) 0.29722(4) 0.00651(16) Uani 1 1 d . . . . .
Co2 Co 0.68569(4) 0.00607(3) 0.56202(4) 0.00654(17) Uani 1 1 d . . . . .
I7 I 0.39722(2) 0.35929(2) 0.53246(2) 0.00870(8) Uani 1 1 d . . . . .
I8 I 0.50922(2) 0.30588(2) 0.05301(2) 0.00886(8) Uani 1 1 d . . . . .
I9 I 0.11639(2) 0.85960(2) 0.32314(2) 0.00896(8) Uani 1 1 d . . . . .
I10 I -0.00164(2) 0.81178(2) 0.80310(2) 0.00879(8) Uani 1 1 d . . . . .
I1 I 0.36225(2) 0.27040(2) 0.40951(2) 0.00753(8) Uani 1 1 d . . . . .
I2 I 0.20263(2) 0.02769(2) 0.29957(2) 0.00797(8) Uani 1 1 d . . . . .
I3 I 0.39708(2) 0.23563(2) 0.16116(2) 0.00760(8) Uani 1 1 d . . . . .
I4 I 0.30162(2) 0.52394(2) 0.55515(2) 0.00748(8) Uani 1 1 d . . . . .
I5 I 0.13911(2) 0.76659(2) 0.44733(2) 0.00763(8) Uani 1 1 d . . . . .
I6 I 0.09904(2) 0.72639(2) 0.69476(2) 0.00749(8) Uani 1 1 d . . . . .

loop_
_atom_site_aniso_label
_atom_site_aniso_U_11
_atom_site_aniso_U_22
_atom_site_aniso_U_33
_atom_site_aniso_U_23
_atom_site_aniso_U_13
_atom_site_aniso_U_12
C5 0.009(2) 0.008(2) 0.013(4) -0.001(2) 0.002(2) -0.0030(16)
C4 0.010(2) 0.013(2) 0.014(4) 0.001(2) 0.000(2) -0.0056(17)
C3 0.009(2) 0.018(2) 0.004(4) 0.004(2) -0.002(2) -0.0047(17)
C2 0.007(2) 0.013(2) 0.018(4) 0.004(2) 0.003(2) 0.0017(17)
C1 0.014(2) 0.009(2) 0.005(4) -0.0010(19) 0.002(2) -0.0027(17)
C6 0.006(2) 0.007(2) 0.007(4) 0.0000(19) 0.003(2) -0.0016(16)
C7 0.009(2) 0.011(2) 0.007(4) -0.005(2) 0.002(2) -0.0034(17)
C8 0.012(2) 0.006(2) 0.017(4) -0.005(2) 0.004(2) -0.0016(17)
C9 0.014(3) 0.004(2) 0.010(4) -0.0015(19) 0.006(2) -0.0005(17)
C10 0.009(2) 0.0052(19) 0.011(4) 0.003(2) 0.004(2) -0.0005(16)
C11 0.009(2) 0.008(2) 0.010(4) 0.001(2) 0.006(2) -0.0014(16)
C12 0.013(3) 0.006(2) 0.014(4) 0.001(2) -0.001(2) -0.0001(17)
C13 0.006(2) 0.011(2) 0.016(5) 0.000(2) -0.001(2) 0.0046(17)
C14 0.006(2) 0.014(2) 0.016(5) 0.005(2) 0.000(3) -0.0026(18)
C15 0.011(3) 0.010(2) 0.008(4) 0.002(2) 0.001(2) -0.0004(17)
C20 0.006(2) 0.0064(19) 0.007(4) -0.0020(19) -0.003(2) 0.0013(16)
C19 0.012(2) 0.007(2) 0.008(4) 0.0011(19) 0.000(2) -0.0008(16)
C18 0.008(2) 0.009(2) 0.015(4) 0.003(2) 0.001(2) 0.0019(16)
C17 0.010(2) 0.012(2) 0.013(4) 0.001(2) 0.000(2) 0.0035(16)
C16 0.010(2) 0.0077(19) 0.011(4) 0.001(2) -0.003(2) 0.0017(16)
C21 0.007(2) 0.0047(19) 0.012(4) 0.003(2) 0.000(2) -0.0003(15)
C22 0.007(2) 0.007(2) 0.015(4) 0.001(2) -0.001(2) -0.0021(16)
C23 0.012(2) 0.0057(19) 0.021(4) 0.000(2) -0.004(2) -0.0009(16)
C24 0.010(2) 0.013(2) 0.005(3) -0.003(2) -0.001(2) 0.0029(16)
C25 0.008(2) 0.0055(18) 0.013(4) 0.003(2) 0.002(2) 0.0009(15)
C26 0.008(2) 0.0068(18) 0.007(4) 0.0004(18) -0.001(2) 0.0023(15)
C27 0.009(2) 0.0089(19) 0.009(4) -0.0023(19) -0.002(2) 0.0023(16)
C28 0.011(2) 0.012(2) 0.011(3) 0.001(2) 0.001(2) 0.0036(17)
C29 0.010(2) 0.011(2) 0.008(4) 0.005(2) 0.002(2) -0.0002(16)
C30 0.010(2) 0.008(2) 0.010(4) 0.0001(19) -0.006(2) 0.0002(16)
C35 0.005(2) 0.013(2) 0.006(4) 0.005(2) 0.001(2) 0.0001(16)
C34 0.012(2) 0.017(2) 0.007(4) 0.002(2) 0.001(2) -0.0022(17)
C33 0.009(2) 0.018(2) 0.024(5) 0.009(2) -0.004(2) -0.0018(18)
C32 0.010(2) 0.011(2) 0.023(4) 0.008(2) 0.003(2) -0.0003(17)
C31 0.008(2) 0.007(2) 0.022(4) 0.000(2) 0.003(2) -0.0011(16)
C36 0.010(2) 0.013(2) 0.006(4) -0.002(2) 0.002(2) -0.0046(17)
C37 0.010(2) 0.015(2) 0.010(4) 0.001(2) -0.001(2) -0.0024(17)
C38 0.015(3) 0.012(2) 0.015(4) -0.005(2) 0.006(3) -0.0056(18)
C39 0.011(2) 0.011(2) 0.016(4) 0.000(2) 0.004(2) -0.0006(17)
C40 0.011(2) 0.014(2) 0.003(4) -0.002(2) 0.001(2) -0.0020(17)
C41 0.011(2) 0.008(2) 0.005(4) -0.001(2) 0.000(2) -0.0009(16)
C42 0.011(3) 0.011(2) 0.015(4) 0.001(2) 0.006(2) 0.0005(18)
C43 0.011(3) 0.010(2) 0.019(5) 0.009(2) 0.003(3) -0.0012(18)
C44 0.007(2) 0.017(2) 0.007(4) 0.001(2) 0.000(2) -0.0007(18)
C45 0.008(2) 0.011(2) 0.015(4) -0.001(2) 0.006(2) -0.0010(17)
C50 0.006(2) 0.007(2) 0.014(4) 0.003(2) -0.001(2) 0.0022(15)
C49 0.009(2) 0.010(2) 0.012(4) -0.0037(19) -0.001(2) -0.0003(16)
C48 0.010(2) 0.013(2) 0.014(4) 0.006(2) 0.005(2) 0.0036(17)
C47 0.006(2) 0.015(2) 0.013(4) 0.003(2) -0.003(2) -0.0013(16)
C46 0.005(2) 0.010(2) 0.014(4) 0.0028(19) 0.002(2) -0.0011(16)
C51 0.006(2) 0.0070(18) 0.004(3) -0.0003(19) 0.001(2) 0.0037(15)
C52 0.010(2) 0.0104(19) 0.007(3) 0.001(2) 0.002(2) 0.0033(16)
C53 0.015(2) 0.009(2) 0.006(4) -0.0045(18) -0.003(2) 0.0005(16)
C54 0.014(2) 0.007(2) 0.013(4) 0.002(2) 0.001(2) 0.0012(17)
C55 0.009(2) 0.011(2) 0.006(4) 0.001(2) -0.001(2) 0.0036(16)
C56 0.007(2) 0.007(2) 0.009(4) 0.004(2) 0.000(2) 0.0006(16)
C57 0.006(2) 0.008(2) 0.016(4) -0.001(2) -0.002(2) -0.0004(16)
C58 0.009(2) 0.009(2) 0.011(4) 0.003(2) 0.003(2) 0.0004(16)
C59 0.010(2) 0.012(2) 0.003(3) -0.0015(19) 0.001(2) 0.0029(16)
C60 0.011(2) 0.0086(18) 0.006(3) 0.001(2) 0.000(2) 0.0006(16)
C61 0.008(2) 0.0088(18) 0.009(3) -0.0021(17) -0.001(2) 0.0021(15)
C62 0.008(2) 0.0105(18) 0.003(2) 0.0009(16) 0.002(2) 0.0012(15)
C63 0.011(2) 0.0067(18) 0.008(3) -0.0006(15) 0.001(2) 0.0005(14)
C64 0.008(2) 0.0088(17) 0.003(2) -0.0021(16) -0.002(2) 0.0029(14)
C65 0.008(2) 0.0100(19) 0.009(3) 0.0003(16) 0.001(2) 0.0013(15)
C66 0.010(2) 0.0051(18) 0.012(3) 0.0005(14) 0.000(2) -0.0004(14)
C67 0.004(2) 0.010(2) 0.009(4) -0.0002(19) 0.001(2) 0.0035(15)
C68 0.010(2) 0.011(2) 0.005(3) -0.002(2) 0.001(2) -0.0024(17)
C69 0.009(2) 0.009(2) 0.008(3) 0.002(2) 0.000(2) -0.0005(16)
C70 0.007(2) 0.007(2) 0.015(4) -0.0020(18) 0.000(2) 0.0028(15)
C71 0.006(2) 0.013(2) 0.005(3) 0.0006(19) 0.001(2) -0.0001(16)
C72 0.006(2) 0.010(2) 0.008(3) 0.003(2) -0.001(2) -0.0004(16)
N1 0.0079(19) 0.0087(17) 0.003(3) 0.0020(16) 0.0001(18) -0.0017(14)
N2 0.010(2) 0.0085(18) 0.005(3) -0.0022(16) 0.0024(18) -0.0014(14)
N3 0.007(2) 0.0077(18) 0.009(4) 0.0004(18) 0.003(2) -0.0001(14)
N4 0.0075(19) 0.0073(17) 0.009(3) 0.0018(16) -0.0014(19) 0.0002(14)
N5 0.008(2) 0.0052(17) 0.005(3) -0.0006(16) -0.0003(19) 0.0003(14)
N6 0.008(2) 0.0100(17) 0.004(3) 0.0042(17) -0.0007(18) 0.0004(14)
N7 0.009(2) 0.0098(18) 0.014(4) 0.0005(18) 0.001(2) -0.0005(15)
N8 0.0049(19) 0.0092(18) 0.009(3) 0.0024(17) 0.0026(19) -0.0014(14)
N9 0.009(2) 0.0103(19) 0.007(3) 0.0001(19) 0.001(2) -0.0001(15)
N10 0.007(2) 0.0064(16) 0.007(3) -0.0004(16) -0.0017(18) 0.0007(13)
N11 0.009(2) 0.0067(17) 0.011(4) 0.0016(17) -0.0009(19) 0.0007(14)
N12 0.008(2) 0.0073(17) 0.009(3) -0.0019(17) -0.0003(19) 0.0015(14)
F2 0.0111(14) 0.0114(12) 0.009(2) -0.0023(13) -0.0006(15) -0.0018(10)
F3 0.0152(15) 0.0070(12) 0.013(2) -0.0012(12) 0.0017(14) -0.0044(10)
F1 0.0120(15) 0.0141(14) 0.005(2) 0.0006(13) 0.0026(14) -0.0018(11)
F4 0.0144(15) 0.0088(13) 0.009(2) 0.0014(12) 0.0031(14) 0.0021(10)
F5 0.0146(14) 0.0089(12) 0.014(2) 0.0014(13) 0.0007(14) 0.0061(11)
F6 0.0100(14) 0.0083(11) 0.005(2) 0.0024(12) -0.0001(14) 0.0010(9)
Co1 0.0063(3) 0.0059(3) 0.0073(5) -0.0004(3) 0.0000(3) -0.0003(2)
Co2 0.0069(3) 0.0053(3) 0.0075(5) -0.0004(3) 0.0004(3) -0.0008(2)
I7 0.00985(14) 0.00830(12) 0.0079(2) -0.00093(12) 0.00013(13) 0.00008(10)
I8 0.00985(14) 0.00869(12) 0.0080(2) 0.00110(13) 0.00033(15) 0.00022(10)
I9 0.01086(14) 0.00759(12) 0.0084(2) 0.00070(12) -0.00014(14) 0.00049(10)
I10 0.00970(14) 0.00823(12) 0.0084(2) -0.00104(13) 0.00025(14) 0.00009(10)
I1 0.00794(15) 0.00682(13) 0.0078(3) -0.00096(12) 0.00017(15) -0.00019(10)
I2 0.00757(14) 0.00689(12) 0.0094(2) -0.00039(13) 0.00027(15) -0.00101(9)
I3 0.00801(14) 0.00692(12) 0.0079(2) -0.00010(12) 0.00014(14) -0.00059(9)
I4 0.00721(14) 0.00701(12) 0.0082(2) 0.00008(12) 0.00046(15) 0.00065(9)
I5 0.00780(15) 0.00712(13) 0.0080(3) 0.00079(12) -0.00002(15) 0.00045(9)
I6 0.00787(14) 0.00740(12) 0.0072(2) 0.00004(12) 0.00031(14) 0.00028(10)

loop_
_atom_type_symbol
_atom_type_description
_atom_type_scat_dispersion_real
_atom_type_scat_dispersion_imag
_atom_type_scat_source
C C 0.0033 0.0016 'International Tables Vol C Tables 4.2.6.8 and 6.1.1.4'
H H 0.0000 0.0000 'International Tables Vol C Tables 4.2.6.8 and 6.1.1.4'
N N 0.0061 0.0033 'International Tables Vol C Tables 4.2.6.8 and 6.1.1.4'
F F 0.0171 0.0103 'International Tables Vol C Tables 4.2.6.8 and 6.1.1.4'
Co Co 0.3494 0.9721 'International Tables Vol C Tables 4.2.6.8 and 6.1.1.4'
I I -0.4742 1.8119 'International Tables Vol C Tables 4.2.6.8 and 6.1.1.4'

loop_
_geom_angle_atom_site_label_1
_geom_angle_atom_site_label_2
_geom_angle_atom_site_label_3
_geom_angle
_geom_angle_site_symmetry_1
_geom_angle_site_symmetry_3
_geom_angle_publ_flag
C4 C5 C6 123.1(5) . . ?
N1 C5 C4 122.1(5) . . ?
N1 C5 C6 114.8(5) . . ?
C5 C4 H4 120.6 . . ?
C3 C4 C5 118.8(6) . . ?
C3 C4 H4 120.6 . . ?
C4 C3 H3 120.6 . . ?
C4 C3 C2 118.9(6) . . ?
C2 C3 H3 120.6 . . ?
C3 C2 H2 120.8 . . ?
C1 C2 C3 118.3(5) . . ?
C1 C2 H2 120.8 . . ?
C2 C1 H1 118.3 . . ?
N1 C1 C2 123.4(5) . . ?
N1 C1 H1 118.3 . . ?
C7 C6 C5 124.8(5) . . ?
N2 C6 C5 114.5(5) . . ?
N2 C6 C7 120.8(5) . . ?
C6 C7 H7 120.7 . . ?
C8 C7 C6 118.6(6) . . ?
C8 C7 H7 120.7 . . ?
C7 C8 H8 119.7 . . ?
C7 C8 C9 120.6(5) . . ?
C9 C8 H8 119.7 . . ?
C8 C9 H9 120.9 . . ?
C10 C9 C8 118.1(5) . . ?
C10 C9 H9 120.9 . . ?
C9 C10 C11 124.7(5) . . ?
N2 C10 C9 120.9(6) . . ?
N2 C10 C11 114.3(5) . . ?
C12 C11 C10 122.1(5) . . ?
N3 C11 C10 115.5(5) . . ?
N3 C11 C12 122.3(5) . . ?
C11 C12 H12 120.7 . . ?
C11 C12 C13 118.6(5) . . ?
C13 C12 H12 120.7 . . ?
C12 C13 H13 120.6 . . ?
C14 C13 C12 118.9(5) . . ?
C14 C13 H13 120.6 . . ?
C13 C14 H14 120.6 . . ?
C13 C14 C15 118.9(6) . . ?
C15 C14 H14 120.6 . . ?
C14 C15 H15 118.5 . . ?
N3 C15 C14 122.9(5) . . ?
N3 C15 H15 118.5 . . ?
C19 C20 C21 124.0(5) . . ?
N4 C20 C19 122.3(6) . . ?
N4 C20 C21 113.7(5) . . ?
C20 C19 H19 120.9 . . ?
C18 C19 C20 118.2(5) . . ?
C18 C19 H19 120.9 . . ?
C19 C18 H18 119.9 . . ?
C19 C18 C17 120.2(5) . . ?
C17 C18 H18 119.9 . . ?
C18 C17 H17 120.8 . . ?
C16 C17 C18 118.4(6) . . ?
C16 C17 H17 120.8 . . ?
C17 C16 H16 118.5 . . ?
N4 C16 C17 123.1(5) . . ?
N4 C16 H16 118.5 . . ?
C22 C21 C20 125.4(5) . . ?
N5 C21 C20 114.3(5) . . ?
N5 C21 C22 120.3(6) . . ?
C21 C22 H22 120.7 . . ?
C23 C22 C21 118.6(5) . . ?
C23 C22 H22 120.7 . . ?
C22 C23 H23 119.7 . . ?
C22 C23 C24 120.5(5) . . ?
C24 C23 H23 119.7 . . ?
C23 C24 H24 121.2 . . ?
C25 C24 C23 117.7(6) . . ?
C25 C24 H24 121.2 . . ?
C24 C25 C26 124.8(6) . . ?
N5 C25 C24 122.0(5) . . ?
N5 C25 C26 113.3(5) . . ?
C27 C26 C25 123.5(5) . . ?
N6 C26 C25 114.6(5) . . ?
N6 C26 C27 121.9(5) . . ?
C26 C27 H27 120.6 . . ?
C26 C27 C28 118.7(5) . . ?
C28 C27 H27 120.6 . . ?
C27 C28 H28 120.3 . . ?
C29 C28 C27 119.5(6) . . ?
C29 C28 H28 120.3 . . ?
C28 C29 H29 120.6 . . ?
C28 C29 C30 118.8(5) . . ?
C30 C29 H29 120.6 . . ?
C29 C30 H30 118.9 . . ?
N6 C30 C29 122.2(5) . . ?
N6 C30 H30 118.9 . . ?
C34 C35 C36 123.7(5) . . ?
N7 C35 C34 122.9(5) . . ?
N7 C35 C36 113.4(5) . . ?
C35 C34 H34 121.0 . . ?
C35 C34 C33 118.0(6) . . ?
C33 C34 H34 121.0 . . ?
C34 C33 H33 119.9 . . ?
C32 C33 C34 120.3(6) . . ?
C32 C33 H33 119.9 . . ?
C33 C32 H32 120.5 . . ?
C33 C32 C31 119.0(5) . . ?
C31 C32 H32 120.5 . . ?
C32 C31 H31 118.8 . . ?
N7 C31 C32 122.3(6) . . ?
N7 C31 H31 118.8 . . ?
C37 C36 C35 123.7(6) . . ?
N8 C36 C35 114.9(5) . . ?
N8 C36 C37 121.3(5) . . ?
C36 C37 H37 120.8 . . ?
C38 C37 C36 118.5(6) . . ?
C38 C37 H37 120.8 . . ?
C37 C38 H38 119.8 . . ?
C39 C38 C37 120.4(5) . . ?
C39 C38 H38 119.8 . . ?
C38 C39 H39 120.7 . . ?
C40 C39 C38 118.5(5) . . ?
C40 C39 H39 120.7 . . ?
C39 C40 C41 124.1(5) . . ?
N8 C40 C39 121.2(6) . . ?
N8 C40 C41 114.6(5) . . ?
C42 C41 C40 124.0(5) . . ?
N9 C41 C40 114.3(5) . . ?
N9 C41 C42 121.7(5) . . ?
C41 C42 H42 120.5 . . ?
C43 C42 C41 118.9(5) . . ?
C43 C42 H42 120.5 . . ?
C42 C43 H43 120.0 . . ?
C42 C43 C44 119.9(5) . . ?
C44 C43 H43 120.0 . . ?
C43 C44 H44 121.0 . . ?
C45 C44 C43 118.0(6) . . ?
C45 C44 H44 121.0 . . ?
C44 C45 H45 118.4 . . ?
N9 C45 C44 123.2(5) . . ?
N9 C45 H45 118.4 . . ?
C49 C50 C51 124.9(5) . . ?
N10 C50 C49 122.0(4) . . ?
N10 C50 C51 113.0(5) . . ?
C50 C49 H49 120.3 . . ?
C50 C49 C48 119.3(5) . . ?
C48 C49 H49 120.3 . . ?
C49 C48 H48 120.7 . . ?
C49 C48 C47 118.6(6) . . ?
C47 C48 H48 120.7 . . ?
C48 C47 H47 120.2 . . ?
C46 C47 C48 119.6(5) . . ?
C46 C47 H47 120.2 . . ?
C47 C46 H46 119.0 . . ?
N10 C46 C47 122.0(5) . . ?
N10 C46 H46 119.0 . . ?
C52 C51 C50 127.7(6) . . ?
N11 C51 C50 112.3(5) . . ?
N11 C51 C52 120.0(5) . . ?
C51 C52 H52 120.5 . . ?
C51 C52 C53 118.9(6) . . ?
C53 C52 H52 120.5 . . ?
C52 C53 H53 119.7 . . ?
C54 C53 C52 120.7(5) . . ?
C54 C53 H53 119.7 . . ?
C53 C54 H54 121.0 . . ?
C55 C54 C53 118.0(5) . . ?
C55 C54 H54 121.0 . . ?
C54 C55 C56 127.1(5) . . ?
N11 C55 C54 121.5(6) . . ?
N11 C55 C56 111.4(5) . . ?
C57 C56 C55 124.6(5) . . ?
N12 C56 C55 113.5(5) . . ?
N12 C56 C57 121.9(6) . . ?
C56 C57 H57 120.3 . . ?
C56 C57 C58 119.3(5) . . ?
C58 C57 H57 120.3 . . ?
C57 C58 H58 120.7 . . ?
C59 C58 C57 118.5(5) . . ?
C59 C58 H58 120.7 . . ?
C58 C59 H59 120.3 . . ?
C58 C59 C60 119.4(6) . . ?
C60 C59 H59 120.3 . . ?
C59 C60 H60 118.7 . . ?
N12 C60 C59 122.6(5) . . ?
N12 C60 H60 118.7 . . ?
C62 C61 I1 122.9(5) . . ?
C66 C61 C62 115.4(5) . . ?
C66 C61 I1 121.7(4) . . ?
C63 C62 C61 123.4(6) . . ?
F1 C62 C61 117.3(5) . . ?
F1 C62 C63 119.3(4) . . ?
C62 C63 I2 120.4(5) . . ?
C64 C63 C62 117.2(4) . . ?
C64 C63 I2 122.4(4) . . ?
C63 C64 C65 123.1(6) . . ?
F2 C64 C63 118.6(4) . . ?
F2 C64 C65 118.3(6) . . ?
C64 C65 I3 123.4(5) . . ?
C66 C65 C64 116.7(6) . . ?
C66 C65 I3 119.8(4) . . ?
C65 C66 C61 124.2(4) . . ?
F3 C66 C61 117.5(5) . . ?
F3 C66 C65 118.3(5) . . ?
C68 C67 I4 121.1(4) . . ?
C72 C67 C68 117.4(4) . . ?
C72 C67 I4 121.5(4) . . ?
C67 C68 C69 123.1(6) . . ?
F4 C68 C67 118.1(4) . . ?
F4 C68 C69 118.7(5) . . ?
C68 C69 I5 122.2(5) . . ?
C70 C69 C68 116.3(5) . . ?
C70 C69 I5 121.5(3) . . ?
C69 C70 C71 124.3(4) . . ?
F5 C70 C69 118.3(5) . . ?
F5 C70 C71 117.4(5) . . ?
C70 C71 C72 115.8(6) . . ?
C70 C71 I6 120.1(4) . . ?
C72 C71 I6 124.1(5) . . ?
C67 C72 C71 123.1(6) . . ?
F6 C72 C67 119.5(4) . . ?
F6 C72 C71 117.3(6) . . ?
C5 N1 Co1 112.6(3) . . ?
C1 N1 C5 118.4(5) . . ?
C1 N1 Co1 127.5(4) . . ?
C6 N2 Co1 118.9(3) . . ?
C10 N2 C6 120.8(5) . . ?
C10 N2 Co1 120.3(4) . . ?
C11 N3 Co1 113.4(4) . . ?
C15 N3 C11 118.3(5) . . ?
C15 N3 Co1 128.0(3) . . ?
C20 N4 Co1 115.5(4) . . ?
C16 N4 C20 117.9(5) . . ?
C16 N4 Co1 126.6(3) . . ?
C21 N5 Co1 118.9(4) . . ?
C25 N5 C21 120.9(5) . . ?
C25 N5 Co1 119.1(3) . . ?
C26 N6 C30 118.8(5) . . ?
C26 N6 Co1 115.3(3) . . ?
C30 N6 Co1 125.4(4) . . ?
C35 N7 Co2 110.5(3) . . ?
C31 N7 C35 117.2(5) . . ?
C31 N7 Co2 130.0(4) . . ?
C36 N8 C40 119.9(5) . . ?
C36 N8 Co2 120.1(3) . . ?
C40 N8 Co2 120.0(4) . . ?
C41 N9 Co2 112.0(4) . . ?
C45 N9 C41 118.1(5) . . ?
C45 N9 Co2 129.4(4) . . ?
C50 N10 Co2 113.9(3) . . ?
C46 N10 C50 118.5(5) . . ?
C46 N10 Co2 127.6(4) . . ?
C51 N11 Co2 118.8(3) . . ?
C55 N11 C51 120.8(5) . . ?
C55 N11 Co2 119.5(4) . . ?
C56 N12 Co2 113.7(4) . . ?
C60 N12 C56 118.2(5) . . ?
C60 N12 Co2 127.9(3) . . ?
N1 Co1 N3 152.17(17) . . ?
N2 Co1 N1 76.55(17) . . ?
N2 Co1 N3 75.82(18) . . ?
N2 Co1 N4 101.50(19) . . ?
N2 Co1 N5 167.46(17) . . ?
N2 Co1 N6 108.87(18) . . ?
N4 Co1 N1 87.80(18) . . ?
N4 Co1 N3 100.82(17) . . ?
N5 Co1 N1 115.27(16) . . ?
N5 Co1 N3 92.53(17) . . ?
N5 Co1 N4 75.81(19) . . ?
N5 Co1 N6 75.95(18) . . ?
N6 Co1 N1 92.49(18) . . ?
N6 Co1 N3 93.33(18) . . ?
N6 Co1 N4 148.84(17) . . ?
N8 Co2 N7 77.52(17) . . ?
N8 Co2 N9 78.43(18) . . ?
N8 Co2 N10 100.85(19) . . ?
N8 Co2 N12 97.6(2) . . ?
N9 Co2 N7 155.82(17) . . ?
N10 Co2 N7 91.06(19) . . ?
N10 Co2 N9 90.97(19) . . ?
N11 Co2 N7 110.04(18) . . ?
N11 Co2 N8 172.24(18) . . ?
N11 Co2 N9 94.08(18) . . ?
N11 Co2 N10 81.1(2) . . ?
N11 Co2 N12 81.1(2) . . ?
N12 Co2 N7 89.32(19) . . ?
N12 Co2 N9 96.35(18) . . ?
N12 Co2 N10 161.17(18) . . ?

loop_
_geom_bond_atom_site_label_1
_geom_bond_atom_site_label_2
_geom_bond_distance
_geom_bond_site_symmetry_2
_geom_bond_publ_flag
C5 C4 1.388(9) . ?
C5 C6 1.475(7) . ?
C5 N1 1.359(8) . ?
C4 H4 0.9500 . ?
C4 C3 1.385(7) . ?
C3 H3 0.9500 . ?
C3 C2 1.408(9) . ?
C2 H2 0.9500 . ?
C2 C1 1.375(9) . ?
C1 H1 0.9500 . ?
C1 N1 1.332(6) . ?
C6 C7 1.392(7) . ?
C6 N2 1.347(8) . ?
C7 H7 0.9500 . ?
C7 C8 1.374(7) . ?
C8 H8 0.9500 . ?
C8 C9 1.392(9) . ?
C9 H9 0.9500 . ?
C9 C10 1.389(7) . ?
C10 C11 1.475(8) . ?
C10 N2 1.345(6) . ?
C11 C12 1.388(7) . ?
C11 N3 1.355(6) . ?
C12 H12 0.9500 . ?
C12 C13 1.403(9) . ?
C13 H13 0.9500 . ?
C13 C14 1.381(7) . ?
C14 H14 0.9500 . ?
C14 C15 1.392(7) . ?
C15 H15 0.9500 . ?
C15 N3 1.335(8) . ?
C20 C19 1.392(8) . ?
C20 C21 1.482(9) . ?
C20 N4 1.366(6) . ?
C19 H19 0.9500 . ?
C19 C18 1.382(10) . ?
C18 H18 0.9500 . ?
C18 C17 1.386(7) . ?
C17 H17 0.9500 . ?
C17 C16 1.383(8) . ?
C16 H16 0.9500 . ?
C16 N4 1.341(8) . ?
C21 C22 1.401(8) . ?
C21 N5 1.340(7) . ?
C22 H22 0.9500 . ?
C22 C23 1.381(10) . ?
C23 H23 0.9500 . ?
C23 C24 1.386(7) . ?
C24 H24 0.9500 . ?
C24 C25 1.385(8) . ?
C25 C26 1.494(7) . ?
C25 N5 1.333(9) . ?
C26 C27 1.389(9) . ?
C26 N6 1.348(7) . ?
C27 H27 0.9500 . ?
C27 C28 1.396(7) . ?
C28 H28 0.9500 . ?
C28 C29 1.377(8) . ?
C29 H29 0.9500 . ?
C29 C30 1.389(9) . ?
C30 H30 0.9500 . ?
C30 N6 1.351(6) . ?
C35 C34 1.380(8) . ?
C35 C36 1.475(7) . ?
C35 N7 1.361(8) . ?
C34 H34 0.9500 . ?
C34 C33 1.392(7) . ?
C33 H33 0.9500 . ?
C33 C32 1.343(9) . ?
C32 H32 0.9500 . ?
C32 C31 1.407(9) . ?
C31 H31 0.9500 . ?
C31 N7 1.343(6) . ?
C36 C37 1.387(7) . ?
C36 N8 1.346(8) . ?
C37 H37 0.9500 . ?
C37 C38 1.384(7) . ?
C38 H38 0.9500 . ?
C38 C39 1.384(9) . ?
C39 H39 0.9500 . ?
C39 C40 1.382(8) . ?
C40 C41 1.482(8) . ?
C40 N8 1.357(6) . ?
C41 C42 1.396(7) . ?
C41 N9 1.359(6) . ?
C42 H42 0.9500 . ?
C42 C43 1.366(9) . ?
C43 H43 0.9500 . ?
C43 C44 1.388(8) . ?
C44 H44 0.9500 . ?
C44 C45 1.386(7) . ?
C45 H45 0.9500 . ?
C45 N9 1.335(8) . ?
C50 C49 1.375(9) . ?
C50 C51 1.465(7) . ?
C50 N10 1.369(7) . ?
C49 H49 0.9500 . ?
C49 C48 1.387(7) . ?
C48 H48 0.9500 . ?
C48 C47 1.389(8) . ?
C47 H47 0.9500 . ?
C47 C46 1.385(9) . ?
C46 H46 0.9500 . ?
C46 N10 1.340(6) . ?
C51 C52 1.385(8) . ?
C51 N11 1.365(9) . ?
C52 H52 0.9500 . ?
C52 C53 1.393(7) . ?
C53 H53 0.9500 . ?
C53 C54 1.386(9) . ?
C54 H54 0.9500 . ?
C54 C55 1.384(8) . ?
C55 C56 1.469(9) . ?
C55 N11 1.347(7) . ?
C56 C57 1.388(8) . ?
C56 N12 1.364(6) . ?
C57 H57 0.9500 . ?
C57 C58 1.393(9) . ?
C58 H58 0.9500 . ?
C58 C59 1.379(7) . ?
C59 H59 0.9500 . ?
C59 C60 1.394(8) . ?
C60 H60 0.9500 . ?
C60 N12 1.335(8) . ?
C61 C62 1.405(7) . ?
C61 C66 1.384(9) . ?
C61 I1 2.101(6) . ?
C62 C63 1.382(9) . ?
C62 F1 1.355(7) . ?
C63 C64 1.379(9) . ?
C63 I2 2.110(5) . ?
C64 C65 1.384(7) . ?
C64 F2 1.345(7) . ?
C65 C66 1.383(9) . ?
C65 I3 2.119(6) . ?
C66 F3 1.351(5) . ?
C67 C68 1.384(9) . ?
C67 C72 1.377(9) . ?
C67 I4 2.111(4) . ?
C68 C69 1.387(7) . ?
C68 F4 1.345(7) . ?
C69 C70 1.382(9) . ?
C69 I5 2.108(6) . ?
C70 C71 1.386(9) . ?
C70 F5 1.359(5) . ?
C71 C72 1.399(6) . ?
C71 I6 2.108(6) . ?
C72 F6 1.348(7) . ?
N1 Co1 2.178(5) . ?
N2 Co1 2.041(4) . ?
N3 Co1 2.209(4) . ?
N4 Co1 2.147(5) . ?
N5 Co1 2.056(4) . ?
N6 Co1 2.140(5) . ?
N7 Co2 2.196(5) . ?
N8 Co2 1.940(5) . ?
N9 Co2 2.176(4) . ?
N10 Co2 2.000(5) . ?
N11 Co2 1.870(5) . ?
N12 Co2 1.988(5) . ?

loop_
_twin_individual_id
_twin_individual_mass_fraction_refined
1 0.602(15)
2 0.398(15)
